data_7118814
loop_
_publ_author_name
'Lindley, Brian M.'
'Jacobs, Brian P.'
'MacMillan, Samantha N.'
'Wolczanski, Peter T.'

_publ_section_title
;
 Neutral Fe(iv) alkylidenes, including some that bind dinitrogen.
;
_journal_issue 20
_journal_name_full 'Chemical communications (Cambridge, England)'
_journal_page_first 3891
_journal_page_last 3894
_journal_paper_doi 10.1039/c5cc08825a
_journal_volume 52
_journal_year 2016
_chemical_formula_sum 'C30 H41 Fe N3 P2'
_chemical_formula_weight 561.45
_space_group_crystal_system monoclinic
_space_group_IT_number 14
_space_group_name_Hall '-P 2yn'
_space_group_name_H-M_alt 'P 1 21/n 1'
_symmetry_space_group_name_Hall '-P 2yn'
_symmetry_space_group_name_H-M 'P 1 21/n 1'
_atom_sites_solution_hydrogens geom
_audit_creation_method SHELXL-2014/7
_audit_update_record
;
2015-10-08 deposited with the CCDC.
2015-11-30 downloaded from the CCDC.
;
_cell_angle_alpha 90
_cell_angle_beta 97.830(3)
_cell_angle_gamma 90
_cell_formula_units_Z 4
_cell_length_a 10.6131(6)
_cell_length_b 14.2296(9)
_cell_length_c 19.7148(12)
_cell_measurement_reflns_used 9897
_cell_measurement_temperature 223(2)
_cell_measurement_theta_max 30.02
_cell_measurement_theta_min 2.41
_cell_volume 2949.6(3)
_computing_cell_refinement 'Bruker SAINT'
_computing_data_collection 'Bruker APEX2'
_computing_data_reduction 'Bruker SAINT'
_computing_molecular_graphics 'Bruker SHELXTL'
_computing_publication_material 'Bruker SHELXTL'
_computing_structure_refinement 'SHELXL-2014/7 (Sheldrick, 2014)'
_computing_structure_solution 'SHELXS-97 (Sheldrick 2008)'
_diffrn_ambient_temperature 223(2)
_diffrn_measured_fraction_theta_full 0.999
_diffrn_measured_fraction_theta_max 0.999
_diffrn_measurement_device_type 'Bruker APEX-II CCD'
_diffrn_measurement_method '\f and \w scans'
_diffrn_radiation_type MoK\a
_diffrn_radiation_wavelength 0.71073
_diffrn_reflns_av_R_equivalents 0.0320
_diffrn_reflns_av_unetI/netI 0.0318
_diffrn_reflns_laue_measured_fraction_full 0.999
_diffrn_reflns_laue_measured_fraction_max 0.999
_diffrn_reflns_limit_h_max 14
_diffrn_reflns_limit_h_min -14
_diffrn_reflns_limit_k_max 19
_diffrn_reflns_limit_k_min -20
_diffrn_reflns_limit_l_max 27
_diffrn_reflns_limit_l_min -27
_diffrn_reflns_number 35866
_diffrn_reflns_point_group_measured_fraction_full 0.999
_diffrn_reflns_point_group_measured_fraction_max 0.999
_diffrn_reflns_theta_full 25.242
_diffrn_reflns_theta_max 30.033
_diffrn_reflns_theta_min 2.085
_exptl_absorpt_coefficient_mu 0.643
_exptl_absorpt_correction_T_max 0.7461
_exptl_absorpt_correction_T_min 0.6857
_exptl_absorpt_correction_type multi-scan
_exptl_absorpt_process_details 'SADABS 2014/5'
_exptl_crystal_colour green
_exptl_crystal_density_diffrn 1.264
_exptl_crystal_description Block
_exptl_crystal_F_000 1192
_exptl_crystal_size_max 0.360
_exptl_crystal_size_mid 0.230
_exptl_crystal_size_min 0.220
_refine_diff_density_max 0.900
_refine_diff_density_min -0.287
_refine_diff_density_rms 0.059
_refine_ls_extinction_method none
_refine_ls_goodness_of_fit_ref 1.032
_refine_ls_hydrogen_treatment constr
_refine_ls_matrix_type full
_refine_ls_number_parameters 333
_refine_ls_number_reflns 8606
_refine_ls_number_restraints 0
_refine_ls_restrained_S_all 1.032
_refine_ls_R_factor_all 0.0571
_refine_ls_R_factor_gt 0.0416
_refine_ls_shift/su_max 0.001
_refine_ls_shift/su_mean 0.000
_refine_ls_structure_factor_coef Fsqd
_refine_ls_weighting_details 'w=1/[\s^2^(Fo^2^)+(0.0632P)^2^+0.6292P] where P=(Fo^2^+2Fc^2^)/3'
_refine_ls_weighting_scheme calc
_refine_ls_wR_factor_gt 0.1076
_refine_ls_wR_factor_ref 0.1183
_reflns_Friedel_coverage 0.000
_reflns_number_gt 6609
_reflns_number_total 8606
_reflns_threshold_expression 'I > 2\s(I)'
_cod_data_source_file c5cc08825a2.cif
_cod_data_source_block bl10_a
_cod_database_code 7118814
_shelx_shelxl_version_number 2014/7
_shelx_space_group_comment
; 
The symmetry employed for this shelxl refinement is uniquely defined 
by the following loop, which should always be used as a source of 
symmetry information in preference to the above space-group names. 
They are only intended as comments. 
;
_shelx_estimated_absorpt_t_min 0.802
_shelx_estimated_absorpt_t_max 0.872

loop_
_space_group_symop_operation_xyz
'x, y, z'
'-x+1/2, y+1/2, -z+1/2'
'-x, -y, -z'
'x-1/2, -y-1/2, z-1/2'

loop_
_atom_site_label
_atom_site_type_symbol
_atom_site_fract_x
_atom_site_fract_y
_atom_site_fract_z
_atom_site_U_iso_or_equiv
_atom_site_adp_type
_atom_site_occupancy
_atom_site_site_symmetry_order
_atom_site_calc_flag
_atom_site_refinement_flags_posn
_atom_site_refinement_flags_adp
Fe1 Fe 0.80248(2) 0.32783(2) 0.39504(2) 0.02706(7) Uani 1 1 d . .
P1 P 0.70043(5) 0.46774(3) 0.39615(2) 0.03480(11) Uani 1 1 d . .
P2 P 0.90027(4) 0.18700(3) 0.40244(2) 0.03120(10) Uani 1 1 d . .
N1 N 0.66344(12) 0.28059(9) 0.33080(7) 0.0293(3) Uani 1 1 d . .
N2 N 0.92125(14) 0.36934(10) 0.46169(7) 0.0339(3) Uani 1 1 d . .
N3 N 0.98846(16) 0.39074(12) 0.50742(8) 0.0472(4) Uani 1 1 d . .
C1 C 1.0832(2) 0.44587(18) 0.35796(11) 0.0556(6) Uani 1 1 d . .
H1A H 1.0355 0.4925 0.3798 0.083 Uiso 1 1 calc R U
H1B H 1.1565 0.4754 0.3424 0.083 Uiso 1 1 calc R U
H1C H 1.1115 0.3967 0.3906 0.083 Uiso 1 1 calc R U
C2 C 1.0761(2) 0.33042(16) 0.26248(11) 0.0514(5) Uani 1 1 d . .
H2A H 1.1011 0.2796 0.2943 0.077 Uiso 1 1 calc R U
H2B H 1.1514 0.3601 0.2494 0.077 Uiso 1 1 calc R U
H2C H 1.0245 0.3055 0.2221 0.077 Uiso 1 1 calc R U
C3 C 0.99847(18) 0.40346(14) 0.29690(9) 0.0410(4) Uani 1 1 d . .
H3 H 0.9776 0.4548 0.2634 0.049 Uiso 1 1 calc R U
C4 C 0.87155(16) 0.36159(12) 0.31141(8) 0.0321(3) Uani 1 1 d . .
C5 C 0.78203(17) 0.34554(12) 0.25220(8) 0.0326(3) Uani 1 1 d . .
C6 C 0.7926(2) 0.37085(13) 0.18281(9) 0.0404(4) Uani 1 1 d . .
H6 H 0.8667 0.4011 0.1729 0.049 Uiso 1 1 calc R U
C7 C 0.6974(2) 0.35193(15) 0.13092(9) 0.0464(5) Uani 1 1 d . .
H7 H 0.7067 0.3686 0.0857 0.056 Uiso 1 1 calc R U
C8 C 0.5853(2) 0.30768(15) 0.14469(9) 0.0461(5) Uani 1 1 d . .
H8 H 0.5204 0.2955 0.1083 0.055 Uiso 1 1 calc R U
C9 C 0.56810(17) 0.28198(13) 0.20935(9) 0.0389(4) Uani 1 1 d . .
H9 H 0.4921 0.2526 0.2173 0.047 Uiso 1 1 calc R U
C10 C 0.66643(16) 0.29998(12) 0.26523(8) 0.0312(3) Uani 1 1 d . .
C11 C 0.55343(15) 0.23409(12) 0.35432(9) 0.0329(3) Uani 1 1 d . .
H11 H 0.4741 0.2646 0.3328 0.039 Uiso 1 1 calc R U
C12 C 0.55132(16) 0.12817(12) 0.33412(10) 0.0361(4) Uani 1 1 d . .
H12A H 0.5706 0.1231 0.2870 0.043 Uiso 1 1 calc R U
H12B H 0.6194 0.0959 0.3639 0.043 Uiso 1 1 calc R U
C13 C 0.42828(17) 0.07759(12) 0.33863(10) 0.0388(4) Uani 1 1 d . .
C14 C 0.4194(2) 0.00993(14) 0.38792(13) 0.0557(6) Uani 1 1 d . .
H14 H 0.4901 -0.0031 0.4207 0.067 Uiso 1 1 calc R U
C15 C 0.3065(3) -0.03906(17) 0.38942(18) 0.0802(10) Uani 1 1 d . .
H15 H 0.3017 -0.0850 0.4232 0.096 Uiso 1 1 calc R U
C16 C 0.2028(3) -0.02112(19) 0.3424(2) 0.0874(11) Uani 1 1 d . .
H16 H 0.1271 -0.0551 0.3434 0.105 Uiso 1 1 calc R U
C17 C 0.2093(2) 0.0466(2) 0.29365(16) 0.0731(8) Uani 1 1 d . .
H17 H 0.1375 0.0600 0.2617 0.088 Uiso 1 1 calc R U
C18 C 0.32195(18) 0.09564(17) 0.29140(12) 0.0519(5) Uani 1 1 d . .
H18 H 0.3260 0.1415 0.2575 0.062 Uiso 1 1 calc R U
C19 C 0.56796(16) 0.24897(11) 0.43108(9) 0.0336(3) Uani 1 1 d . .
C20 C 0.47084(18) 0.22686(13) 0.46948(11) 0.0438(4) Uani 1 1 d . .
H20 H 0.3932 0.2031 0.4475 0.053 Uiso 1 1 calc R U
C21 C 0.4884(2) 0.23982(15) 0.53986(11) 0.0508(5) Uani 1 1 d . .
H21 H 0.4227 0.2252 0.5656 0.061 Uiso 1 1 calc R U
C22 C 0.6025(2) 0.27414(14) 0.57168(10) 0.0475(5) Uani 1 1 d . .
H22 H 0.6155 0.2820 0.6195 0.057 Uiso 1 1 calc R U
C23 C 0.69870(19) 0.29730(13) 0.53317(9) 0.0390(4) Uani 1 1 d . .
H23 H 0.7760 0.3206 0.5559 0.047 Uiso 1 1 calc R U
C24 C 0.68471(16) 0.28722(11) 0.46190(8) 0.0310(3) Uani 1 1 d . .
C25 C 0.5352(2) 0.46907(16) 0.35799(13) 0.0598(6) Uani 1 1 d . .
H25A H 0.4874 0.4246 0.3817 0.090 Uiso 1 1 calc R U
H25B H 0.5292 0.4517 0.3101 0.090 Uiso 1 1 calc R U
H25C H 0.5006 0.5316 0.3618 0.090 Uiso 1 1 calc R U
C26 C 0.7655(2) 0.56627(15) 0.35262(11) 0.0559(5) Uani 1 1 d . .
H26A H 0.7675 0.5502 0.3050 0.084 Uiso 1 1 calc R U
H26B H 0.8511 0.5796 0.3744 0.084 Uiso 1 1 calc R U
H26C H 0.7124 0.6213 0.3554 0.084 Uiso 1 1 calc R U
C27 C 0.6909(2) 0.51887(14) 0.47990(10) 0.0489(5) Uani 1 1 d . .
H27A H 0.6500 0.5799 0.4743 0.073 Uiso 1 1 calc R U
H27B H 0.7759 0.5261 0.5045 0.073 Uiso 1 1 calc R U
H27C H 0.6416 0.4779 0.5056 0.073 Uiso 1 1 calc R U
C28 C 0.8549(2) 0.10098(13) 0.46352(10) 0.0440(4) Uani 1 1 d . .
H28A H 0.7641 0.0897 0.4544 0.066 Uiso 1 1 calc R U
H28B H 0.8764 0.1250 0.5097 0.066 Uiso 1 1 calc R U
H28C H 0.9002 0.0426 0.4589 0.066 Uiso 1 1 calc R U
C29 C 1.07165(18) 0.18961(15) 0.43071(10) 0.0443(4) Uani 1 1 d . .
H29A H 1.1046 0.1260 0.4331 0.066 Uiso 1 1 calc R U
H29B H 1.0880 0.2185 0.4756 0.066 Uiso 1 1 calc R U
H29C H 1.1132 0.2257 0.3984 0.066 Uiso 1 1 calc R U
C30 C 0.88899(18) 0.11927(14) 0.32353(9) 0.0402(4) Uani 1 1 d . .
H30A H 0.9283 0.0583 0.3330 0.060 Uiso 1 1 calc R U
H30B H 0.9324 0.1525 0.2905 0.060 Uiso 1 1 calc R U
H30C H 0.8002 0.1109 0.3050 0.060 Uiso 1 1 calc R U

loop_
_atom_site_aniso_label
_atom_site_aniso_U_11
_atom_site_aniso_U_22
_atom_site_aniso_U_33
_atom_site_aniso_U_23
_atom_site_aniso_U_13
_atom_site_aniso_U_12
Fe1 0.03087(13) 0.02826(12) 0.02178(12) -0.00075(8) 0.00257(9) -0.00244(9)
P1 0.0438(2) 0.0288(2) 0.0301(2) -0.00086(16) -0.00117(18) 0.00155(18)
P2 0.0326(2) 0.0337(2) 0.0268(2) -0.00128(16) 0.00212(16) 0.00202(17)
N1 0.0298(6) 0.0308(7) 0.0271(6) -0.0021(5) 0.0031(5) -0.0020(5)
N2 0.0386(7) 0.0340(7) 0.0292(7) -0.0014(6) 0.0049(6) -0.0020(6)
N3 0.0485(9) 0.0541(10) 0.0360(8) -0.0086(7) -0.0050(7) -0.0071(8)
C1 0.0519(12) 0.0698(14) 0.0461(11) -0.0064(10) 0.0101(9) -0.0268(11)
C2 0.0465(11) 0.0683(14) 0.0424(11) -0.0010(9) 0.0165(9) -0.0090(10)
C3 0.0447(10) 0.0483(10) 0.0313(8) 0.0018(7) 0.0096(7) -0.0136(8)
C4 0.0409(9) 0.0298(8) 0.0263(7) -0.0012(6) 0.0064(7) -0.0032(7)
C5 0.0416(9) 0.0315(8) 0.0250(7) -0.0002(6) 0.0054(7) -0.0009(7)
C6 0.0556(11) 0.0390(9) 0.0272(8) 0.0020(7) 0.0076(8) 0.0013(8)
C7 0.0648(13) 0.0480(10) 0.0247(8) 0.0011(7) 0.0004(8) 0.0100(10)
C8 0.0530(11) 0.0512(11) 0.0302(9) -0.0067(8) -0.0085(8) 0.0146(9)
C9 0.0385(9) 0.0409(9) 0.0351(9) -0.0058(7) -0.0031(7) 0.0033(7)
C10 0.0355(8) 0.0313(8) 0.0255(7) -0.0038(6) -0.0008(6) 0.0026(6)
C11 0.0274(7) 0.0326(8) 0.0388(9) -0.0025(7) 0.0046(7) -0.0017(6)
C12 0.0295(8) 0.0337(8) 0.0454(10) -0.0074(7) 0.0060(7) -0.0021(7)
C13 0.0367(8) 0.0330(9) 0.0492(10) -0.0112(7) 0.0148(8) -0.0053(7)
C14 0.0607(13) 0.0395(10) 0.0732(15) -0.0003(10) 0.0317(11) 0.0030(10)
C15 0.086(2) 0.0395(12) 0.131(3) -0.0027(13) 0.073(2) -0.0046(12)
C16 0.0590(15) 0.0532(15) 0.164(3) -0.0416(18) 0.065(2) -0.0239(13)
C17 0.0344(10) 0.0809(18) 0.105(2) -0.0468(17) 0.0136(12) -0.0136(11)
C18 0.0373(10) 0.0595(13) 0.0591(13) -0.0153(10) 0.0075(9) -0.0066(9)
C19 0.0358(8) 0.0290(8) 0.0375(9) -0.0006(6) 0.0102(7) 0.0010(7)
C20 0.0424(9) 0.0412(10) 0.0515(11) -0.0039(8) 0.0194(9) -0.0014(8)
C21 0.0588(12) 0.0466(11) 0.0542(12) 0.0040(9) 0.0334(10) 0.0022(9)
C22 0.0667(13) 0.0439(10) 0.0362(9) 0.0032(8) 0.0227(9) 0.0049(9)
C23 0.0517(10) 0.0369(9) 0.0295(8) 0.0027(7) 0.0095(8) 0.0023(8)
C24 0.0362(8) 0.0281(7) 0.0298(8) 0.0004(6) 0.0083(7) 0.0028(6)
C25 0.0534(12) 0.0464(12) 0.0726(15) -0.0116(11) -0.0167(11) 0.0150(10)
C26 0.0823(16) 0.0366(10) 0.0478(11) 0.0110(9) 0.0055(11) -0.0007(10)
C27 0.0675(13) 0.0403(10) 0.0391(10) -0.0068(8) 0.0081(9) 0.0085(9)
C28 0.0535(11) 0.0389(10) 0.0397(10) 0.0068(8) 0.0068(8) 0.0048(8)
C29 0.0359(9) 0.0554(12) 0.0392(10) -0.0030(8) -0.0032(8) 0.0056(8)
C30 0.0397(9) 0.0452(10) 0.0350(9) -0.0102(8) 0.0031(7) 0.0025(8)

loop_
_atom_type_symbol
_atom_type_description
_atom_type_scat_dispersion_real
_atom_type_scat_dispersion_imag
_atom_type_scat_source
C C 0.0033 0.0016 'International Tables Vol C Tables 4.2.6.8 and 6.1.1.4'
H H 0.0000 0.0000 'International Tables Vol C Tables 4.2.6.8 and 6.1.1.4'
N N 0.0061 0.0033 'International Tables Vol C Tables 4.2.6.8 and 6.1.1.4'
P P 0.1023 0.0942 'International Tables Vol C Tables 4.2.6.8 and 6.1.1.4'
Fe Fe 0.3463 0.8444 'International Tables Vol C Tables 4.2.6.8 and 6.1.1.4'

loop_
_geom_angle_atom_site_label_1
_geom_angle_atom_site_label_2
_geom_angle_atom_site_label_3
_geom_angle
N2 Fe1 N1 173.91(6)
N2 Fe1 C4 103.32(7)
N1 Fe1 C4 82.70(6)
N2 Fe1 C24 92.97(7)
N1 Fe1 C24 80.96(6)
C4 Fe1 C24 163.25(7)
N2 Fe1 P2 88.50(5)
N1 Fe1 P2 92.12(4)
C4 Fe1 P2 92.92(5)
C24 Fe1 P2 91.36(5)
N2 Fe1 P1 89.58(5)
N1 Fe1 P1 89.35(4)
C4 Fe1 P1 91.54(5)
C24 Fe1 P1 84.61(5)
P2 Fe1 P1 175.451(18)
C25 P1 C27 101.66(11)
C25 P1 C26 101.73(12)
C27 P1 C26 100.99(10)
C25 P1 Fe1 116.21(7)
C27 P1 Fe1 116.45(7)
C26 P1 Fe1 117.22(8)
C30 P2 C28 102.47(9)
C30 P2 C29 102.60(9)
C28 P2 C29 98.80(10)
C30 P2 Fe1 116.08(6)
C28 P2 Fe1 118.58(7)
C29 P2 Fe1 115.60(7)
C10 N1 C11 121.76(14)
C10 N1 Fe1 116.71(11)
C11 N1 Fe1 121.23(11)
N3 N2 Fe1 173.15(15)
C3 C1 H1A 109.5
C3 C1 H1B 109.5
H1A C1 H1B 109.5
C3 C1 H1C 109.5
H1A C1 H1C 109.5
H1B C1 H1C 109.5
C3 C2 H2A 109.5
C3 C2 H2B 109.5
H2A C2 H2B 109.5
C3 C2 H2C 109.5
H2A C2 H2C 109.5
H2B C2 H2C 109.5
C1 C3 C4 116.39(14)
C1 C3 C2 108.77(18)
C4 C3 C2 110.83(15)
C1 C3 H3 106.8
C4 C3 H3 106.8
C2 C3 H3 106.8
C5 C4 C3 114.54(14)
C5 C4 Fe1 111.62(12)
C3 C4 Fe1 133.82(12)
C4 C5 C6 127.84(16)
C4 C5 C10 114.60(14)
C6 C5 C10 117.54(16)
C7 C6 C5 121.32(18)
C7 C6 H6 119.3
C5 C6 H6 119.3
C6 C7 C8 120.28(17)
C6 C7 H7 119.9
C8 C7 H7 119.9
C9 C8 C7 121.74(18)
C9 C8 H8 119.1
C7 C8 H8 119.1
C8 C9 C10 119.68(18)
C8 C9 H9 120.2
C10 C9 H9 120.2
N1 C10 C9 126.89(16)
N1 C10 C5 113.66(14)
C9 C10 C5 119.44(15)
N1 C11 C19 105.96(13)
N1 C11 C12 109.81(13)
C19 C11 C12 112.73(14)
N1 C11 H11 109.4
C19 C11 H11 109.4
C12 C11 H11 109.4
C13 C12 C11 115.47(13)
C13 C12 H12A 108.4
C11 C12 H12A 108.4
C13 C12 H12B 108.4
C11 C12 H12B 108.4
H12A C12 H12B 107.5
C14 C13 C18 118.34(19)
C14 C13 C12 121.24(19)
C18 C13 C12 120.38(18)
C13 C14 C15 120.5(3)
C13 C14 H14 119.8
C15 C14 H14 119.8
C16 C15 C14 120.7(3)
C16 C15 H15 119.7
C14 C15 H15 119.7
C15 C16 C17 119.7(2)
C15 C16 H16 120.2
C17 C16 H16 120.2
C16 C17 C18 120.1(3)
C16 C17 H17 119.9
C18 C17 H17 119.9
C13 C18 C17 120.7(2)
C13 C18 H18 119.6
C17 C18 H18 119.6
C20 C19 C24 121.53(17)
C20 C19 C11 121.88(16)
C24 C19 C11 116.58(14)
C21 C20 C19 120.28(19)
C21 C20 H20 119.9
C19 C20 H20 119.9
C22 C21 C20 119.57(17)
C22 C21 H21 120.2
C20 C21 H21 120.2
C21 C22 C23 120.05(18)
C21 C22 H22 120.0
C23 C22 H22 120.0
C22 C23 C24 122.52(19)
C22 C23 H23 118.7
C24 C23 H23 118.7
C23 C24 C19 115.98(15)
C23 C24 Fe1 129.42(13)
C19 C24 Fe1 114.45(12)
P1 C25 H25A 109.5
P1 C25 H25B 109.5
H25A C25 H25B 109.5
P1 C25 H25C 109.5
H25A C25 H25C 109.5
H25B C25 H25C 109.5
P1 C26 H26A 109.5
P1 C26 H26B 109.5
H26A C26 H26B 109.5
P1 C26 H26C 109.5
H26A C26 H26C 109.5
H26B C26 H26C 109.5
P1 C27 H27A 109.5
P1 C27 H27B 109.5
H27A C27 H27B 109.5
P1 C27 H27C 109.5
H27A C27 H27C 109.5
H27B C27 H27C 109.5
P2 C28 H28A 109.5
P2 C28 H28B 109.5
H28A C28 H28B 109.5
P2 C28 H28C 109.5
H28A C28 H28C 109.5
H28B C28 H28C 109.5
P2 C29 H29A 109.5
P2 C29 H29B 109.5
H29A C29 H29B 109.5
P2 C29 H29C 109.5
H29A C29 H29C 109.5
H29B C29 H29C 109.5
P2 C30 H30A 109.5
P2 C30 H30B 109.5
H30A C30 H30B 109.5
P2 C30 H30C 109.5
H30A C30 H30C 109.5
H30B C30 H30C 109.5

loop_
_geom_bond_atom_site_label_1
_geom_bond_atom_site_label_2
_geom_bond_distance
Fe1 N2 1.7925(15)
Fe1 N1 1.9299(13)
Fe1 C4 1.9535(16)
Fe1 C24 2.0206(16)
Fe1 P2 2.2523(5)
Fe1 P1 2.2679(5)
P1 C25 1.811(2)
P1 C27 1.8197(19)
P1 C26 1.828(2)
P2 C30 1.8203(17)
P2 C28 1.8269(19)
P2 C29 1.8286(19)
N1 C10 1.326(2)
N1 C11 1.471(2)
N2 N3 1.113(2)
C1 C3 1.525(3)
C1 H1A 0.9700
C1 H1B 0.9700
C1 H1C 0.9700
C2 C3 1.540(3)
C2 H2A 0.9700
C2 H2B 0.9700
C2 H2C 0.9700
C3 C4 1.535(2)
C3 H3 0.9900
C4 C5 1.420(2)
C5 C6 1.434(2)
C5 C10 1.441(2)
C6 C7 1.364(3)
C6 H6 0.9400
C7 C8 1.405(3)
C7 H7 0.9400
C8 C9 1.362(3)
C8 H8 0.9400
C9 C10 1.434(2)
C9 H9 0.9400
C11 C19 1.515(2)
C11 C12 1.558(2)
C11 H11 0.9900
C12 C13 1.504(2)
C12 H12A 0.9800
C12 H12B 0.9800
C13 C14 1.380(3)
C13 C18 1.386(3)
C14 C15 1.389(3)
C14 H14 0.9400
C15 C16 1.364(5)
C15 H15 0.9400
C16 C17 1.370(5)
C16 H16 0.9400
C17 C18 1.390(3)
C17 H17 0.9400
C18 H18 0.9400
C19 C20 1.395(2)
C19 C24 1.413(2)
C20 C21 1.387(3)
C20 H20 0.9400
C21 C22 1.375(3)
C21 H21 0.9400
C22 C23 1.393(3)
C22 H22 0.9400
C23 C24 1.400(2)
C23 H23 0.9400
C25 H25A 0.9700
C25 H25B 0.9700
C25 H25C 0.9700
C26 H26A 0.9700
C26 H26B 0.9700
C26 H26C 0.9700
C27 H27A 0.9700
C27 H27B 0.9700
C27 H27C 0.9700
C28 H28A 0.9700
C28 H28B 0.9700
C28 H28C 0.9700
C29 H29A 0.9700
C29 H29B 0.9700
C29 H29C 0.9700
C30 H30A 0.9700
C30 H30B 0.9700
C30 H30C 0.9700
